data_1560506
loop_
_publ_author_name
'Paul, Aparup'
'Bertolasi, Valerio'
'Figuerola, Albert'
'Manna, Subal Chandra'

_publ_section_title
;
 Structural and magnetic characterization of three tetranuclear Cu(II)
 complexes with face-sharing-dicubane/double-open-cubane like core
 framework
;
_journal_name_full 'Journal of Solid State Chemistry'
_journal_page_first 29
_journal_page_last 38
_journal_paper_doi 10.1016/j.jssc.2017.02.009
_journal_volume 249
_journal_year 2017
_chemical_formula_moiety 'C22 H26 Cu2 N2 O4'
_chemical_formula_sum 'C22 H26 Cu2 N2 O4'
_chemical_formula_weight 509.53
_space_group_IT_number 2
_space_group_name_Hall '-P 1'
_space_group_name_H-M_alt 'P -1'
_symmetry_cell_setting triclinic
_symmetry_space_group_name_H-M 'P -1'
_atom_sites_solution_hydrogens geom
_atom_sites_solution_primary direct
_atom_sites_solution_secondary difmap
_cell_angle_alpha 105.063(2)
_cell_angle_beta 97.907(2)
_cell_angle_gamma 106.4407(16)
_cell_formula_units_Z 2
_cell_length_a 8.7510(4)
_cell_length_b 11.3271(5)
_cell_length_c 12.3969(6)
_cell_measurement_reflns_used 13460
_cell_measurement_temperature 295
_cell_measurement_theta_max 27.86
_cell_measurement_theta_min 3.02
_cell_volume 1108.12(9)
_computing_cell_refinement 'Denzo-SMN (Otwinowski & Minor, 1997)'
_computing_data_collection 'COLLECT (Nonius, 1998)'
_computing_data_reduction 'Denzo-SMN (Otwinowski & Minor, 1997)'
_computing_molecular_graphics 'ORTEPIII (Burnett & Johnson, 1996)'
_computing_publication_material 'SHELXL-97 (Sheldrick, 1997), PARST (Nardelli, 1995)'
_computing_structure_refinement 'SHELXL-97 (Sheldrick, 1997)'
_computing_structure_solution 'SIR97 (Altomare et al., 1999)'
_diffrn_ambient_temperature 295
_diffrn_measured_fraction_theta_full 0.985
_diffrn_measured_fraction_theta_max 0.985
_diffrn_measurement_device_type 'Nonius Kappa CCD'
_diffrn_measurement_method '\f scans and \w scans'
_diffrn_radiation_monochromator graphite
_diffrn_radiation_source 'fine-focus sealed tube'
_diffrn_radiation_type MoK\a
_diffrn_radiation_wavelength 0.71073
_diffrn_reflns_av_R_equivalents 0.0456
_diffrn_reflns_av_sigmaI/netI 0.0396
_diffrn_reflns_limit_h_max 11
_diffrn_reflns_limit_h_min -10
_diffrn_reflns_limit_k_max 14
_diffrn_reflns_limit_k_min -13
_diffrn_reflns_limit_l_max 16
_diffrn_reflns_limit_l_min -16
_diffrn_reflns_number 13460
_diffrn_reflns_theta_full 27.86
_diffrn_reflns_theta_max 27.86
_diffrn_reflns_theta_min 3.02
_exptl_absorpt_coefficient_mu 1.949
_exptl_absorpt_correction_T_max 0.878
_exptl_absorpt_correction_T_min 0.713
_exptl_absorpt_correction_type multi-scan
_exptl_crystal_colour blue
_exptl_crystal_density_diffrn 1.527
_exptl_crystal_density_method 'not measured'
_exptl_crystal_description prismatic
_exptl_crystal_F_000 524
_exptl_crystal_size_max 0.22
_exptl_crystal_size_mid 0.17
_exptl_crystal_size_min 0.07
_refine_diff_density_max 0.924
_refine_diff_density_min -0.606
_refine_diff_density_rms 0.079
_refine_ls_extinction_method none
_refine_ls_goodness_of_fit_ref 1.027
_refine_ls_hydrogen_treatment constr
_refine_ls_matrix_type full
_refine_ls_number_parameters 272
_refine_ls_number_reflns 5199
_refine_ls_number_restraints 5
_refine_ls_restrained_S_all 1.028
_refine_ls_R_factor_all 0.0648
_refine_ls_R_factor_gt 0.0475
_refine_ls_shift/su_max 0.001
_refine_ls_shift/su_mean 0.000
_refine_ls_structure_factor_coef Fsqd
_refine_ls_weighting_details 'calc w=1/[\s^2^(Fo^2^)+(0.0841P)^2^+0.7488P] where P=(Fo^2^+2Fc^2^)/3'
_refine_ls_weighting_scheme calc
_refine_ls_wR_factor_gt 0.1343
_refine_ls_wR_factor_ref 0.1522
_reflns_number_gt 4047
_reflns_number_total 5199
_reflns_threshold_expression I>2sigma(I)
_cod_data_source_file JSSC-2017-249-29.cif
_cod_data_source_block icvu-204
_cod_depositor_comments
;
The following automatic conversions were performed:

data item '_symmetry_cell_setting' value 'Triclinic' was changed to
'triclinic' in accordance with the built-in table derived from the
CIF Core dictionary named 'cif_core.dic' version 2.4.5 last updated
on 2014-11-21.

Automatic conversion script
Id: cif_fix_values 8369 2020-08-20 11:38:08Z andrius 
;
_cod_database_code 1560506

loop_
_symmetry_equiv_pos_as_xyz
'x, y, z'
'-x, -y, -z'

loop_
_atom_site_label
_atom_site_type_symbol
_atom_site_fract_x
_atom_site_fract_y
_atom_site_fract_z
_atom_site_U_iso_or_equiv
_atom_site_adp_type
_atom_site_occupancy
_atom_site_symmetry_multiplicity
_atom_site_calc_flag
_atom_site_refinement_flags
_atom_site_disorder_assembly
_atom_site_disorder_group
Cu1 Cu 0.49838(5) 0.05719(4) 0.39311(3) 0.05199(15) Uani 1 1 d . . .
O1 O 0.4906(4) -0.1033(2) 0.2892(2) 0.0632(7) Uani 1 1 d . . .
C1 C 0.5481(4) -0.1194(4) 0.1955(3) 0.0545(8) Uani 1 1 d . . .
C2 C 0.5419(5) -0.2443(4) 0.1341(3) 0.0658(10) Uani 1 1 d . . .
H2 H 0.4997 -0.3132 0.1611 0.079 Uiso 1 1 calc R . .
C3 C 0.5975(6) -0.2662(5) 0.0343(4) 0.0771(12) Uani 1 1 d . . .
H3 H 0.5929 -0.3498 -0.0043 0.093 Uiso 1 1 calc R . .
C4 C 0.6595(6) -0.1674(5) -0.0095(4) 0.0823(13) Uani 1 1 d . . .
H4 H 0.6950 -0.1840 -0.0775 0.099 Uiso 1 1 calc R . .
C5 C 0.6681(6) -0.0445(5) 0.0486(4) 0.0741(11) Uani 1 1 d . . .
H5 H 0.7112 0.0227 0.0198 0.089 Uiso 1 1 calc R . .
C6 C 0.6129(5) -0.0167(4) 0.1519(3) 0.0587(8) Uani 1 1 d . . .
C7 C 0.6285(6) 0.1156(4) 0.2061(3) 0.0683(10) Uani 1 1 d . B .
H7 H 0.6688 0.1750 0.1687 0.082 Uiso 1 1 calc R . .
N1 N 0.5915(5) 0.1592(3) 0.3020(3) 0.0663(8) Uani 1 1 d D . .
C9 C 0.5541(8) 0.3205(4) 0.4512(4) 0.0871(15) Uani 1 1 d D . .
H9A H 0.6114 0.4029 0.5106 0.104 Uiso 1 1 calc R A 1
H9B H 0.4509 0.3246 0.4151 0.104 Uiso 1 1 calc R A 1
O2 O 0.5218(3) 0.2220(2) 0.5024(2) 0.0518(5) Uani 1 1 d . B .
C8A C 0.6517(8) 0.3031(5) 0.3652(5) 0.0630(17) Uiso 0.624(8) 1 d PD B 1
H8A H 0.6253 0.3474 0.3106 0.076 Uiso 0.624(8) 1 calc PR B 1
C10A C 0.8293(11) 0.3588(9) 0.4149(9) 0.104(3) Uiso 0.624(8) 1 d PD B 1
H10A H 0.8874 0.3390 0.3550 0.125 Uiso 0.624(8) 1 calc PR B 1
H10B H 0.8575 0.3194 0.4721 0.125 Uiso 0.624(8) 1 calc PR B 1
C11A C 0.8848(18) 0.5087(11) 0.4716(12) 0.146(5) Uiso 0.624(8) 1 d PD B 1
H11A H 0.8163 0.5434 0.4310 0.220 Uiso 0.624(8) 1 calc PR B 1
H11B H 0.9964 0.5468 0.4685 0.220 Uiso 0.624(8) 1 calc PR B 1
H11C H 0.8760 0.5281 0.5501 0.220 Uiso 0.624(8) 1 calc PR B 1
C8B C 0.5646(13) 0.2906(7) 0.3340(6) 0.052(2) Uiso 0.376(8) 1 d PD B 2
H8B H 0.4513 0.2692 0.2932 0.063 Uiso 0.376(8) 1 calc PR B 2
C10B C 0.6561(14) 0.3914(9) 0.2893(9) 0.066(3) Uiso 0.376(8) 1 d PD B 2
H10C H 0.6108 0.3653 0.2074 0.080 Uiso 0.376(8) 1 calc PR B 2
H10D H 0.7686 0.3927 0.2993 0.080 Uiso 0.376(8) 1 calc PR B 2
C11B C 0.6579(18) 0.5329(11) 0.3436(12) 0.088(4) Uiso 0.376(8) 1 d PD B 2
H11D H 0.5598 0.5426 0.3078 0.131 Uiso 0.376(8) 1 calc PR B 2
H11E H 0.7513 0.5930 0.3319 0.131 Uiso 0.376(8) 1 calc PR B 2
H11F H 0.6638 0.5498 0.4243 0.131 Uiso 0.376(8) 1 calc PR B 2
Cu2 Cu 0.69406(5) 0.23280(4) 0.62983(3) 0.05036(15) Uani 1 1 d . . .
O3 O 0.7298(3) 0.4075(2) 0.7109(2) 0.0656(7) Uani 1 1 d . B .
C12 C 0.8607(4) 0.4889(3) 0.7886(3) 0.0535(8) Uani 1 1 d . . .
C13 C 0.8639(5) 0.6159(4) 0.8401(3) 0.0636(9) Uani 1 1 d . B .
H13 H 0.7743 0.6397 0.8174 0.076 Uiso 1 1 calc R . .
C14 C 0.9947(6) 0.7055(4) 0.9225(4) 0.0698(10) Uani 1 1 d . . .
H14 H 0.9924 0.7888 0.9541 0.084 Uiso 1 1 calc R B .
C15 C 1.1304(5) 0.6750(4) 0.9599(4) 0.0695(10) Uani 1 1 d . B .
H15 H 1.2186 0.7364 1.0165 0.083 Uiso 1 1 calc R . .
C16 C 1.1321(5) 0.5528(4) 0.9120(4) 0.0697(10) Uani 1 1 d . . .
H16 H 1.2230 0.5314 0.9364 0.084 Uiso 1 1 calc R B .
C17 C 0.9996(4) 0.4576(3) 0.8261(3) 0.0569(8) Uani 1 1 d . B .
C18 C 1.0153(5) 0.3321(4) 0.7821(3) 0.0629(9) Uani 1 1 d . . .
H18 H 1.1124 0.3210 0.8108 0.075 Uiso 1 1 calc R B .
N2 N 0.9055(4) 0.2343(3) 0.7062(3) 0.0565(7) Uani 1 1 d . B .
C19 C 0.9350(5) 0.1092(4) 0.6676(4) 0.0642(9) Uani 1 1 d . . .
H19 H 1.0495 0.1261 0.6624 0.077 Uiso 1 1 calc R B .
C20 C 0.8245(5) 0.0395(4) 0.5474(3) 0.0580(8) Uani 1 1 d . B .
H20A H 0.8729 0.0766 0.4927 0.070 Uiso 1 1 calc R . .
H20B H 0.8141 -0.0516 0.5251 0.070 Uiso 1 1 calc R . .
O4 O 0.6671(3) 0.0522(2) 0.54578(19) 0.0481(5) Uani 1 1 d . . .
C21 C 0.9018(6) 0.0363(4) 0.7529(4) 0.0748(11) Uani 1 1 d . B .
H21A H 0.7887 0.0203 0.7585 0.090 Uiso 1 1 calc R . .
H21B H 0.9706 0.0901 0.8278 0.090 Uiso 1 1 calc R . .
C22 C 0.9333(8) -0.0931(5) 0.7207(5) 0.0997(17) Uani 1 1 d . . .
H22A H 0.8503 -0.1535 0.6553 0.150 Uiso 1 1 calc R B .
H22B H 0.9307 -0.1269 0.7842 0.150 Uiso 1 1 calc R . .
H22C H 1.0387 -0.0802 0.7025 0.150 Uiso 1 1 calc R . .

loop_
_atom_site_aniso_label
_atom_site_aniso_U_11
_atom_site_aniso_U_22
_atom_site_aniso_U_33
_atom_site_aniso_U_23
_atom_site_aniso_U_13
_atom_site_aniso_U_12
Cu1 0.0624(3) 0.0451(2) 0.0454(2) 0.01036(17) 0.01360(18) 0.01609(19)
O1 0.0839(19) 0.0476(13) 0.0542(14) 0.0084(11) 0.0246(13) 0.0191(12)
C1 0.0455(17) 0.063(2) 0.0496(17) 0.0074(15) 0.0088(14) 0.0197(15)
C2 0.067(2) 0.065(2) 0.062(2) 0.0083(17) 0.0154(18) 0.0270(19)
C3 0.080(3) 0.082(3) 0.067(2) 0.002(2) 0.021(2) 0.042(2)
C4 0.087(3) 0.102(3) 0.064(2) 0.014(2) 0.035(2) 0.042(3)
C5 0.076(3) 0.085(3) 0.063(2) 0.021(2) 0.026(2) 0.027(2)
C6 0.0542(19) 0.070(2) 0.0487(18) 0.0133(16) 0.0131(15) 0.0210(17)
C7 0.083(3) 0.063(2) 0.059(2) 0.0207(17) 0.0264(19) 0.018(2)
N1 0.087(2) 0.0516(16) 0.0576(17) 0.0161(14) 0.0267(16) 0.0154(16)
C9 0.144(5) 0.059(2) 0.075(3) 0.027(2) 0.037(3) 0.048(3)
O2 0.0578(13) 0.0469(12) 0.0496(12) 0.0121(10) 0.0093(10) 0.0202(10)
Cu2 0.0482(2) 0.0445(2) 0.0525(3) 0.00544(17) 0.00695(17) 0.01773(18)
O3 0.0554(14) 0.0470(13) 0.0762(17) -0.0046(12) -0.0031(12) 0.0203(11)
C12 0.0557(19) 0.0460(17) 0.0511(17) 0.0088(14) 0.0107(14) 0.0120(14)
C13 0.066(2) 0.0533(19) 0.066(2) 0.0096(16) 0.0067(18) 0.0241(17)
C14 0.085(3) 0.0461(18) 0.064(2) 0.0068(16) 0.010(2) 0.0138(18)
C15 0.073(3) 0.054(2) 0.062(2) 0.0108(17) -0.0017(19) 0.0060(18)
C16 0.060(2) 0.061(2) 0.073(2) 0.0131(19) -0.0037(19) 0.0128(18)
C17 0.0529(19) 0.0509(18) 0.0579(19) 0.0132(15) 0.0074(15) 0.0098(15)
C18 0.053(2) 0.059(2) 0.069(2) 0.0131(17) 0.0016(17) 0.0187(16)
N2 0.0523(16) 0.0513(15) 0.0612(17) 0.0091(13) 0.0050(13) 0.0218(13)
C19 0.057(2) 0.058(2) 0.075(2) 0.0111(18) 0.0070(18) 0.0275(17)
C20 0.060(2) 0.0545(19) 0.063(2) 0.0124(16) 0.0173(16) 0.0282(16)
O4 0.0500(12) 0.0442(11) 0.0483(12) 0.0086(9) 0.0118(9) 0.0181(10)
C21 0.078(3) 0.072(3) 0.071(2) 0.020(2) 0.003(2) 0.031(2)
C22 0.116(4) 0.077(3) 0.111(4) 0.037(3) 0.003(3) 0.044(3)

loop_
_atom_type_symbol
_atom_type_description
_atom_type_scat_dispersion_real
_atom_type_scat_dispersion_imag
_atom_type_scat_source
Cu Cu 0.3201 1.2651 'International Tables Vol C Tables 4.2.6.8 and 6.1.1.4'
C C 0.0033 0.0016 'International Tables Vol C Tables 4.2.6.8 and 6.1.1.4'
H H 0.0000 0.0000 'International Tables Vol C Tables 4.2.6.8 and 6.1.1.4'
N N 0.0061 0.0033 'International Tables Vol C Tables 4.2.6.8 and 6.1.1.4'
O O 0.0106 0.0060 'International Tables Vol C Tables 4.2.6.8 and 6.1.1.4'

loop_
_geom_angle_atom_site_label_1
_geom_angle_atom_site_label_2
_geom_angle_atom_site_label_3
_geom_angle
_geom_angle_site_symmetry_1
_geom_angle_site_symmetry_3
O1 Cu1 N1 94.27(12) . .
O1 Cu1 O2 176.12(11) . .
N1 Cu1 O2 85.09(12) . .
O1 Cu1 O4 85.51(10) . 2_656
N1 Cu1 O4 160.71(14) . 2_656
O2 Cu1 O4 96.36(10) . 2_656
O1 Cu1 O4 96.95(11) . .
N1 Cu1 O4 118.08(13) . .
O2 Cu1 O4 80.03(9) . .
O4 Cu1 O4 81.01(10) 2_656 .
O1 Cu1 Cu2 136.68(9) . .
N1 Cu1 Cu2 99.91(10) . .
O2 Cu1 Cu2 39.96(7) . .
O4 Cu1 Cu2 93.28(7) 2_656 .
O4 Cu1 Cu2 40.59(6) . .
C1 O1 Cu1 127.0(2) . .
C1 O1 Cu2 137.5(2) . 2_656
Cu1 O1 Cu2 94.14(10) . 2_656
O1 C1 C2 118.9(3) . .
O1 C1 C6 123.1(3) . .
C2 C1 C6 118.0(3) . .
C3 C2 C1 121.0(4) . .
C3 C2 H2 119.5 . .
C1 C2 H2 119.5 . .
C4 C3 C2 121.6(4) . .
C4 C3 H3 119.2 . .
C2 C3 H3 119.2 . .
C5 C4 C3 118.9(4) . .
C5 C4 H4 120.6 . .
C3 C4 H4 120.6 . .
C4 C5 C6 121.7(4) . .
C4 C5 H5 119.2 . .
C6 C5 H5 119.2 . .
C1 C6 C5 118.9(4) . .
C1 C6 C7 124.1(3) . .
C5 C6 C7 117.0(4) . .
N1 C7 C6 125.6(4) . .
N1 C7 H7 117.2 . .
C6 C7 H7 117.2 . .
C7 N1 C8A 120.5(4) . .
C7 N1 C8B 120.4(4) . .
C8A N1 C8B 29.0(4) . .
C7 N1 Cu1 125.7(3) . .
C8A N1 Cu1 112.7(3) . .
C8B N1 Cu1 111.0(3) . .
O2 C9 C8B 119.9(4) . .
O2 C9 C8A 114.1(4) . .
C8B C9 C8A 30.5(4) . .
O2 C9 H9A 108.7 . .
C8B C9 H9A 125.8 . .
C8A C9 H9A 108.7 . .
O2 C9 H9B 108.7 . .
C8B C9 H9B 78.9 . .
C8A C9 H9B 108.7 . .
H9A C9 H9B 107.6 . .
C9 O2 Cu1 110.4(2) . .
C9 O2 Cu2 117.7(3) . .
Cu1 O2 Cu2 101.11(11) . .
C10A C8A C9 113.0(6) . .
C10A C8A N1 114.3(6) . .
C9 C8A N1 105.6(4) . .
C10A C8A H8A 107.9 . .
C9 C8A H8A 107.9 . .
N1 C8A H8A 107.9 . .
C8A C10A C11A 111.6(8) . .
C8A C10A H10A 109.3 . .
C11A C10A H10A 109.3 . .
C8A C10A H10B 109.3 . .
C11A C10A H10B 109.3 . .
H10A C10A H10B 108.0 . .
C9 C8B C10B 121.1(7) . .
C9 C8B N1 106.5(5) . .
C10B C8B N1 118.1(7) . .
C9 C8B H8B 102.8 . .
C10B C8B H8B 102.8 . .
N1 C8B H8B 102.8 . .
C8B C10B C11B 117.3(9) . .
C8B C10B H10C 108.0 . .
C11B C10B H10C 108.0 . .
C8B C10B H10D 108.0 . .
C11B C10B H10D 108.0 . .
H10C C10B H10D 107.2 . .
C10B C11B H11D 109.5 . .
C10B C11B H11E 109.5 . .
H11D C11B H11E 109.5 . .
C10B C11B H11F 109.5 . .
H11D C11B H11F 109.5 . .
H11E C11B H11F 109.5 . .
O3 Cu2 N2 94.10(11) . .
O3 Cu2 O4 177.51(10) . .
N2 Cu2 O4 83.74(11) . .
O3 Cu2 O2 95.01(11) . .
N2 Cu2 O2 157.78(12) . .
O4 Cu2 O2 86.60(9) . .
O3 Cu2 O1 107.08(11) . 2_656
N2 Cu2 O1 102.17(12) . 2_656
O4 Cu2 O1 74.63(9) . 2_656
O2 Cu2 O1 94.44(11) . 2_656
O3 Cu2 Cu1 133.06(9) . .
N2 Cu2 Cu1 125.82(9) . .
O4 Cu2 Cu1 48.26(7) . .
O2 Cu2 Cu1 38.93(7) . .
O1 Cu2 Cu1 89.19(7) 2_656 .
C12 O3 Cu2 127.0(2) . .
O3 C12 C13 118.6(3) . .
O3 C12 C17 124.6(3) . .
C13 C12 C17 116.8(3) . .
C14 C13 C12 121.9(4) . .
C14 C13 H13 119.0 . .
C12 C13 H13 119.0 . .
C13 C14 C15 121.4(4) . .
C13 C14 H14 119.3 . .
C15 C14 H14 119.3 . .
C16 C15 C14 118.4(4) . .
C16 C15 H15 120.8 . .
C14 C15 H15 120.8 . .
C15 C16 C17 121.9(4) . .
C15 C16 H16 119.1 . .
C17 C16 H16 119.1 . .
C12 C17 C16 119.5(3) . .
C12 C17 C18 123.7(3) . .
C16 C17 C18 116.8(4) . .
N2 C18 C17 124.9(4) . .
N2 C18 H18 117.6 . .
C17 C18 H18 117.6 . .
C18 N2 C19 120.1(3) . .
C18 N2 Cu2 125.7(3) . .
C19 N2 Cu2 114.1(2) . .
N2 C19 C21 110.0(3) . .
N2 C19 C20 105.1(3) . .
C21 C19 C20 114.4(3) . .
N2 C19 H19 109.1 . .
C21 C19 H19 109.1 . .
C20 C19 H19 109.1 . .
O4 C20 C19 110.1(3) . .
O4 C20 H20A 109.6 . .
C19 C20 H20A 109.6 . .
O4 C20 H20B 109.6 . .
C19 C20 H20B 109.6 . .
H20A C20 H20B 108.2 . .
C20 O4 Cu2 108.86(19) . .
C20 O4 Cu1 121.5(2) . 2_656
Cu2 O4 Cu1 105.50(10) . 2_656
C20 O4 Cu1 125.6(2) . .
Cu2 O4 Cu1 91.15(9) . .
Cu1 O4 Cu1 98.99(10) 2_656 .
C19 C21 C22 113.3(4) . .
C19 C21 H21A 108.9 . .
C22 C21 H21A 108.9 . .
C19 C21 H21B 108.9 . .
C22 C21 H21B 108.9 . .
H21A C21 H21B 107.7 . .
C21 C22 H22A 109.5 . .
C21 C22 H22B 109.5 . .
H22A C22 H22B 109.5 . .
C21 C22 H22C 109.5 . .
H22A C22 H22C 109.5 . .
H22B C22 H22C 109.5 . .

loop_
_geom_bond_atom_site_label_1
_geom_bond_atom_site_label_2
_geom_bond_distance
_geom_bond_site_symmetry_2
Cu1 O1 1.913(2) .
Cu1 N1 1.917(3) .
Cu1 O2 1.938(2) .
Cu1 O4 1.995(2) 2_656
Cu1 O4 2.258(2) .
Cu1 Cu2 3.0259(6) .
O1 C1 1.318(4) .
O1 Cu2 2.376(3) 2_656
C1 C2 1.404(5) .
C1 C6 1.415(5) .
C2 C3 1.379(6) .
C2 H2 0.9300 .
C3 C4 1.377(7) .
C3 H3 0.9300 .
C4 C5 1.366(6) .
C4 H4 0.9300 .
C5 C6 1.421(5) .
C5 H5 0.9300 .
C6 C7 1.432(5) .
C7 N1 1.286(5) .
C7 H7 0.9300 .
N1 C8A 1.511(6) .
N1 C8B 1.531(7) .
C9 O2 1.403(5) .
C9 C8B 1.426(8) .
C9 C8A 1.463(7) .
C9 H9A 0.9700 .
C9 H9B 0.9700 .
O2 Cu2 1.981(2) .
C8A C10A 1.474(10) .
C8A H8A 0.9800 .
C10A C11A 1.559(10) .
C10A H10A 0.9700 .
C10A H10B 0.9700 .
C11A H11A 0.9600 .
C11A H11B 0.9600 .
C11A H11C 0.9600 .
C8B C10B 1.478(11) .
C8B H8B 0.9800 .
C10B C11B 1.563(11) .
C10B H10C 0.9700 .
C10B H10D 0.9700 .
C11B H11D 0.9600 .
C11B H11E 0.9600 .
C11B H11F 0.9600 .
Cu2 O3 1.885(2) .
Cu2 N2 1.952(3) .
Cu2 O4 1.969(2) .
Cu2 O1 2.376(3) 2_656
O3 C12 1.314(4) .
C12 C13 1.405(5) .
C12 C17 1.412(5) .
C13 C14 1.366(6) .
C13 H13 0.9300 .
C14 C15 1.382(6) .
C14 H14 0.9300 .
C15 C16 1.362(6) .
C15 H15 0.9300 .
C16 C17 1.413(5) .
C16 H16 0.9300 .
C17 C18 1.438(5) .
C18 N2 1.282(5) .
C18 H18 0.9300 .
N2 C19 1.481(5) .
C19 C21 1.512(6) .
C19 C20 1.530(5) .
C19 H19 0.9800 .
C20 O4 1.422(4) .
C20 H20A 0.9700 .
C20 H20B 0.9700 .
O4 Cu1 1.995(2) 2_656
C21 C22 1.529(6) .
C21 H21A 0.9700 .
C21 H21B 0.9700 .
C22 H22A 0.9600 .
C22 H22B 0.9600 .
C22 H22C 0.9600 .
